data_2206359
loop_
_publ_author_name
'Graham Smith'
'Urs D. Wermuth'
'Peter C. Healy'
'David J. Young'
'Jonathan M. White'

_publ_section_title
;
 Brucinium toluene-4-sulfonate trihydrate at 130 K
;
_journal_coeditor_code BT6697
_journal_issue 8
_journal_name_full 'Acta Crystallographica Section E'
_journal_page_first o2646
_journal_page_last o2648
_journal_paper_doi 10.1107/S1600536805022695
_journal_volume 61
_journal_year 2005
_chemical_formula_iupac 'C23 H27 N2 O4 + , C7 H7 O3 S - , 3H2 O'
_chemical_formula_moiety 'C23 H27 N2 O4 + , C7 H7 O3 S - , 3H2 O'
_chemical_formula_sum 'C30 H40 N2 O10 S'
_chemical_formula_weight 620.71
_chemical_melting_point 487.6(12)
_chemical_name_common 'brucinium toluene-4-sulfonate trihydrate '
_chemical_name_systematic
;
2,3-dimethoxy-10-oxostrychnidinium toluene-4-sulfonate trihydrate
;
_space_group_IT_number 4
_symmetry_cell_setting monoclinic
_symmetry_space_group_name_Hall 'P 2yb'
_symmetry_space_group_name_H-M 'P 1 21 1'
_atom_sites_solution_hydrogens geom
_atom_sites_solution_primary direct
_atom_sites_solution_secondary difmap
_audit_creation_method 'SHELXL97 (Sheldrick, 1997)'
_cell_angle_alpha 90.00
_cell_angle_beta 93.400(2)
_cell_angle_gamma 90.00
_cell_formula_units_Z 4
_cell_length_a 12.1813(9)
_cell_length_b 30.862(2)
_cell_length_c 7.7875(6)
_cell_measurement_reflns_used 3782
_cell_measurement_temperature 130(2)
_cell_measurement_theta_max 22.41
_cell_measurement_theta_min 2.59
_cell_volume 2922.5(4)
_computing_cell_refinement SMART
_computing_data_collection 'SMART (Bruker, 2000)'
_computing_data_reduction 'SAINT (Bruker, 1999)'
_computing_molecular_graphics 'PLATON (Spek, 2003)'
_computing_publication_material PLATON
_computing_structure_refinement SHELXTL
_computing_structure_solution 'SHELXTL (Bruker, 1997)'
_diffrn_ambient_temperature 130(2)
_diffrn_measured_fraction_theta_full 0.975
_diffrn_measured_fraction_theta_max 0.975
_diffrn_measurement_device_type 'Bruker SMART CCD area-detector'
_diffrn_measurement_method '\f and \w'
_diffrn_radiation_monochromator graphite
_diffrn_radiation_source 'sealed tube'
_diffrn_radiation_type MoK\a
_diffrn_radiation_wavelength 0.71073
_diffrn_reflns_av_R_equivalents 0.0413
_diffrn_reflns_av_sigmaI/netI 0.1101
_diffrn_reflns_limit_h_max 8
_diffrn_reflns_limit_h_min -15
_diffrn_reflns_limit_k_max 39
_diffrn_reflns_limit_k_min -37
_diffrn_reflns_limit_l_max 10
_diffrn_reflns_limit_l_min -10
_diffrn_reflns_number 18490
_diffrn_reflns_theta_full 27.58
_diffrn_reflns_theta_max 27.58
_diffrn_reflns_theta_min 1.32
_diffrn_standards_decay_% 0
_exptl_absorpt_coefficient_mu 0.173
_exptl_absorpt_correction_type none
_exptl_crystal_colour colourless
_exptl_crystal_density_diffrn 1.411
_exptl_crystal_density_method 'not measured'
_exptl_crystal_description plate
_exptl_crystal_F_000 1320
_exptl_crystal_size_max 0.50
_exptl_crystal_size_mid 0.30
_exptl_crystal_size_min 0.05
_refine_diff_density_max 0.528
_refine_diff_density_min -0.400
_refine_ls_abs_structure_details 'Flack (1983), with 5742 Friedel pairs'
_refine_ls_abs_structure_Flack 0.00(6)
_refine_ls_extinction_method none
_refine_ls_goodness_of_fit_ref 0.844
_refine_ls_hydrogen_treatment mixed
_refine_ls_matrix_type full
_refine_ls_number_parameters 837
_refine_ls_number_reflns 12628
_refine_ls_number_restraints 1
_refine_ls_restrained_S_all 0.844
_refine_ls_R_factor_all 0.0765
_refine_ls_R_factor_gt 0.0495
_refine_ls_shift/su_max 0.003
_refine_ls_shift/su_mean 0.000
_refine_ls_structure_factor_coef Fsqd
_refine_ls_weighting_details 'calc w = 1/[\s^2^(Fo^2^)+(0.0263P)^2^] where P = (Fo^2^+2Fc^2^)/3'
_refine_ls_weighting_scheme calc
_refine_ls_wR_factor_gt 0.0804
_refine_ls_wR_factor_ref 0.0879
_reflns_number_gt 8427
_reflns_number_total 12628
_reflns_threshold_expression F^2^>2\s(F^2^)
_cod_data_source_file bt6697.cif
_cod_data_source_block I
_cod_depositor_comments
;
The following automatic conversions were performed:

'_chemical_melting_point' value '486.5--488.8' was changed to
'487.6(12)' - the average value was taken and precision was
estimated.

Automatic conversion script
Id: cif_fix_values 1646 2011-03-28 12:23:43Z adriana 

The following automatic conversions were performed:

'_chemical_melting_point' value '486.5--488.8' was changed to
'487.6(12)' - the average value was taken and precision was
estimated.

Automatic conversion script
Id: cif_fix_values 1715 2011-07-08 13:25:40Z adriana 
;
_cod_original_sg_symbol_H-M 'P 21'
_cod_database_code 2206359
_cod_database_fobs_code 2206359

loop_
_symmetry_equiv_pos_as_xyz
'x, y, z'
'-x, y+1/2, -z'

loop_
_atom_site_aniso_label
_atom_site_aniso_U_11
_atom_site_aniso_U_22
_atom_site_aniso_U_33
_atom_site_aniso_U_12
_atom_site_aniso_U_13
_atom_site_aniso_U_23
O2A 0.0213(13) 0.0213(12) 0.0421(14) -0.0009(9) 0.0055(10) -0.0044(11)
O3A 0.0282(14) 0.0155(11) 0.0395(14) 0.0012(10) 0.0044(11) -0.0019(10)
O24A 0.0234(13) 0.0258(13) 0.0316(13) 0.0019(10) 0.0054(10) 0.0040(10)
O25A 0.0310(14) 0.0188(13) 0.0622(17) -0.0034(10) 0.0037(12) -0.0034(12)
N9A 0.0223(15) 0.0145(13) 0.0302(15) -0.0017(11) 0.0019(12) -0.0003(12)
N19A 0.0311(17) 0.0179(15) 0.0403(18) 0.0053(12) -0.0016(13) -0.0008(13)
C1A 0.0261(18) 0.0163(16) 0.0233(18) -0.0059(13) -0.0006(14) 0.0014(14)
C2A 0.0179(18) 0.0249(18) 0.0264(18) -0.0008(14) 0.0002(14) -0.0029(15)
C3A 0.0249(18) 0.0173(16) 0.0230(18) 0.0025(14) 0.0028(14) -0.0009(14)
C4A 0.0265(19) 0.0173(17) 0.0282(19) -0.0038(14) 0.0020(15) -0.0027(14)
C5A 0.0173(17) 0.0233(17) 0.0213(17) -0.0007(13) 0.0021(13) 0.0023(14)
C6A 0.0213(18) 0.0185(16) 0.0223(18) -0.0018(13) -0.0011(14) -0.0018(14)
C7A 0.0206(18) 0.0189(16) 0.0263(18) -0.0001(13) 0.0030(14) 0.0002(14)
C8A 0.0263(19) 0.0141(16) 0.0298(19) 0.0008(13) 0.0065(14) 0.0018(14)
C10A 0.032(2) 0.0198(18) 0.033(2) -0.0042(15) 0.0086(16) -0.0036(15)
C11A 0.0187(18) 0.0254(18) 0.0322(19) -0.0038(14) -0.0003(14) -0.0003(15)
C12A 0.0237(18) 0.0274(18) 0.0225(18) -0.0052(15) 0.0014(14) -0.0022(15)
C13A 0.037(2) 0.0174(17) 0.040(2) -0.0009(15) 0.0052(17) 0.0048(16)
C14A 0.0263(19) 0.0286(19) 0.0265(18) -0.0035(15) -0.0044(15) 0.0093(16)
C15A 0.032(2) 0.0253(18) 0.035(2) -0.0045(15) 0.0050(16) 0.0103(16)
C16A 0.0193(18) 0.0206(17) 0.036(2) -0.0043(14) 0.0063(15) 0.0023(15)
C17A 0.0278(19) 0.0203(17) 0.033(2) -0.0003(14) -0.0009(15) -0.0052(15)
C18A 0.034(2) 0.0214(18) 0.037(2) 0.0027(15) -0.0027(16) -0.0122(16)
C20A 0.028(2) 0.0215(19) 0.051(2) 0.0062(15) -0.0010(17) 0.0043(17)
C21A 0.029(2) 0.0193(17) 0.036(2) 0.0020(15) -0.0019(16) 0.0068(15)
C22A 0.034(2) 0.0212(19) 0.042(2) 0.0104(15) -0.0023(17) 0.0090(16)
C23A 0.0251(19) 0.034(2) 0.036(2) 0.0098(16) 0.0001(15) 0.0065(17)
C24A 0.0155(18) 0.031(2) 0.062(3) -0.0070(15) 0.0057(17) -0.0009(18)
C31A 0.033(2) 0.0173(17) 0.037(2) -0.0020(15) -0.0003(16) -0.0008(15)
O2B 0.0217(13) 0.0235(12) 0.0406(14) 0.0010(10) 0.0003(10) -0.0054(10)
O3B 0.0268(13) 0.0196(12) 0.0366(14) -0.0022(10) 0.0026(10) -0.0048(10)
O24B 0.0252(13) 0.0212(12) 0.0332(13) -0.0014(10) 0.0019(10) 0.0030(10)
O25B 0.0293(14) 0.0174(12) 0.0655(18) 0.0042(10) 0.0098(12) -0.0018(12)
N9B 0.0258(15) 0.0154(13) 0.0288(15) 0.0023(11) 0.0032(12) 0.0025(12)
N19B 0.0341(17) 0.0168(14) 0.0283(16) -0.0038(12) -0.0031(13) -0.0001(12)
C1B 0.0225(18) 0.0211(17) 0.0288(19) 0.0089(14) 0.0030(14) -0.0003(14)
C2B 0.0236(19) 0.0292(19) 0.0221(17) -0.0042(15) 0.0036(14) -0.0062(15)
C3B 0.0268(19) 0.0205(17) 0.0230(18) 0.0000(14) 0.0054(14) -0.0046(14)
C4B 0.030(2) 0.0184(16) 0.0255(18) 0.0050(14) 0.0037(14) -0.0023(14)
C5B 0.0165(17) 0.0238(17) 0.0244(18) -0.0006(13) 0.0005(14) -0.0021(14)
C6B 0.0241(19) 0.0212(17) 0.0231(18) 0.0025(14) 0.0037(14) -0.0027(14)
C7B 0.0224(18) 0.0199(17) 0.0306(19) 0.0048(14) 0.0014(14) 0.0010(15)
C8B 0.0230(18) 0.0153(16) 0.0271(18) 0.0006(13) 0.0010(14) -0.0025(14)
C10B 0.0253(19) 0.0202(19) 0.032(2) 0.0070(14) 0.0016(15) 0.0023(15)
C11B 0.0206(18) 0.0242(18) 0.036(2) 0.0030(14) 0.0025(15) -0.0028(15)
C12B 0.0206(18) 0.0292(18) 0.0271(19) -0.0003(15) 0.0036(14) -0.0014(15)
C13B 0.0290(19) 0.0180(19) 0.0224(18) 0.0032(14) -0.0004(14) -0.0006(14)
C14B 0.030(2) 0.0283(19) 0.0227(18) 0.0014(15) 0.0050(14) 0.0042(15)
C15B 0.0245(18) 0.0228(17) 0.0238(18) 0.0024(14) 0.0045(14) 0.0001(14)
C16B 0.0200(18) 0.0217(17) 0.0310(19) 0.0043(14) -0.0022(14) -0.0011(15)
C17B 0.0245(18) 0.0228(17) 0.0238(18) 0.0024(14) 0.0045(14) 0.0001(14)
C18B 0.029(2) 0.0229(18) 0.030(2) 0.0026(14) 0.0040(15) -0.0061(15)
C20B 0.035(2) 0.0188(18) 0.042(2) 0.0009(15) -0.0024(16) 0.0088(16)
C21B 0.030(2) 0.0196(17) 0.032(2) 0.0025(14) 0.0037(14) 0.0097(15)
C22B 0.037(2) 0.0174(17) 0.040(2) -0.0009(15) 0.0052(17) 0.0048(16)
C23B 0.028(2) 0.0281(19) 0.038(2) -0.0062(15) 0.0073(16) 0.0084(16)
C24B 0.030(2) 0.0189(16) 0.0263(18) -0.0001(13) 0.0030(14) 0.0002(14)
C31B 0.029(2) 0.0224(18) 0.037(2) 0.0028(14) 0.0017(16) 0.0037(15)
S1C 0.0394(6) 0.0246(5) 0.0589(7) 0.0055(4) -0.0199(5) -0.0029(5)
O11C 0.069(2) 0.053(2) 0.070(2) 0.0326(18) -0.057(2) -0.0203(17)
O12C 0.0281(17) 0.087(3) 0.078(3) 0.0087(17) -0.0053(19) 0.051(3)
O13C 0.0485(18) 0.0290(15) 0.092(2) 0.0139(13) -0.0210(15) -0.0090(15)
C1C 0.033(2) 0.0158(17) 0.046(2) -0.0020(15) -0.0076(17) -0.0007(16)
C2C 0.038(2) 0.029(2) 0.032(2) -0.0081(17) 0.0025(17) 0.0022(16)
C3C 0.034(2) 0.026(2) 0.052(3) -0.0038(16) 0.0119(19) -0.0059(18)
C4C 0.036(2) 0.0165(18) 0.051(3) -0.0002(15) -0.0077(18) 0.0001(17)
C5C 0.046(2) 0.0233(19) 0.030(2) -0.0077(17) -0.0064(18) 0.0052(16)
C6C 0.021(2) 0.030(2) 0.068(3) 0.0044(16) -0.0004(18) -0.0066(19)
C41C 0.053(3) 0.031(2) 0.086(3) 0.0135(19) -0.024(2) -0.010(2)
S1D 0.0248(5) 0.0199(4) 0.0370(5) 0.0007(4) 0.0036(4) -0.0026(4)
O11D 0.0251(13) 0.0279(14) 0.0456(15) -0.0004(10) 0.0021(11) 0.0041(11)
O12D 0.0327(15) 0.0202(12) 0.0536(16) -0.0008(10) -0.0002(12) -0.0070(11)
O13D 0.0383(14) 0.0258(13) 0.0388(15) 0.0068(10) 0.0055(11) -0.0027(11)
C1D 0.0187(17) 0.0149(16) 0.039(2) -0.0013(13) 0.0029(14) -0.0034(15)
C2D 0.0233(19) 0.0187(17) 0.049(2) -0.0001(14) 0.0019(16) -0.0024(16)
C3D 0.036(2) 0.031(2) 0.042(2) -0.0110(17) -0.0026(18) 0.0036(18)
C4D 0.033(2) 0.0164(18) 0.058(3) -0.0025(15) -0.0120(19) 0.0003(18)
C5D 0.029(2) 0.024(2) 0.061(3) 0.0071(15) -0.0025(19) -0.0126(19)
C6D 0.030(2) 0.0201(18) 0.052(3) -0.0045(15) 0.0080(18) -0.0096(17)
C41D 0.051(3) 0.031(2) 0.073(3) 0.0067(19) -0.016(2) 0.001(2)
O1W 0.064(2) 0.0332(17) 0.063(2) -0.0133(15) 0.0056(16) -0.0077(16)
O2W 0.054(2) 0.0392(19) 0.071(2) 0.0031(16) 0.0221(17) -0.0081(18)
O3W 0.0486(19) 0.0359(17) 0.056(2) -0.0112(13) 0.0029(15) 0.0051(16)
O4W 0.047(2) 0.063(2) 0.0468(19) 0.0008(17) -0.0053(17) 0.0104(16)
O5W 0.055(2) 0.051(2) 0.075(3) -0.0111(17) -0.0081(19) 0.0178(18)
O6W 0.072(2) 0.064(2) 0.073(2) 0.0047(16) 0.0030(17) 0.0007(16)

loop_
_atom_site_label
_atom_site_fract_x
_atom_site_fract_y
_atom_site_fract_z
_atom_site_U_iso_or_equiv
_atom_site_thermal_displace_type
_atom_site_occupancy
_atom_site_type_symbol
O2A -0.15731(17) 0.81576(6) 0.0727(3) 0.0281(8) Uani 1.000 O
O3A -0.04605(16) 0.88564(6) 0.0354(3) 0.0276(8) Uani 1.000 O
O24A 0.54606(16) 0.72857(7) 0.0386(3) 0.0268(8) Uani 1.000 O
O25A 0.36310(18) 0.86199(7) 0.0287(3) 0.0373(9) Uani 1.000 O
N9A 0.2864(2) 0.79565(8) -0.0247(3) 0.0223(8) Uani 1.000 N
N19A 0.1939(2) 0.65021(8) -0.0259(4) 0.0299(10) Uani 1.000 N
C1A 0.0023(3) 0.76996(10) 0.0278(4) 0.0220(10) Uani 1.000 C
C2A -0.0488(2) 0.80951(10) 0.0418(4) 0.0231(10) Uani 1.000 C
C3A 0.0139(2) 0.84768(10) 0.0242(4) 0.0217(10) Uani 1.000 C
C4A 0.1249(3) 0.84646(10) 0.0014(4) 0.0240(11) Uani 1.000 C
C5A 0.1734(2) 0.80582(10) -0.0085(4) 0.0206(10) Uani 1.000 C
C6A 0.1129(2) 0.76799(9) 0.0008(4) 0.0208(10) Uani 1.000 C
C7A 0.1833(2) 0.72906(10) -0.0334(4) 0.0219(10) Uani 1.000 C
C8A 0.3009(2) 0.74816(9) -0.0113(4) 0.0232(10) Uani 1.000 C
C10A 0.3729(3) 0.82242(10) 0.0213(4) 0.0280(11) Uani 1.000 C
C11A 0.4822(2) 0.80086(10) 0.0601(4) 0.0255(11) Uani 1.000 C
C12A 0.4827(2) 0.75516(10) 0.1451(4) 0.0245(10) Uani 1.000 C
C13A 0.3643(2) 0.73957(10) 0.1595(4) 0.0314(11) Uani 1.000 C
C14A 0.3470(3) 0.69354(10) 0.2275(4) 0.0274(11) Uani 1.000 C
C15A 0.2240(3) 0.68935(11) 0.2546(4) 0.0306(11) Uani 1.000 C
C16A 0.1625(2) 0.68956(10) 0.0806(4) 0.0251(11) Uani 1.000 C
C17A 0.1574(3) 0.71073(10) -0.2152(4) 0.0271(11) Uani 1.000 C
C18A 0.2126(3) 0.66673(10) -0.2050(4) 0.0310(11) Uani 1.000 C
C20A 0.2932(3) 0.62626(10) 0.0504(5) 0.0336(11) Uani 1.000 C
C21A 0.3827(3) 0.65802(10) 0.1092(4) 0.0283(11) Uani 1.000 C
C22A 0.4840(3) 0.65407(11) 0.0624(4) 0.0326(11) Uani 1.000 C
C23A 0.5737(3) 0.68653(11) 0.1092(4) 0.0318(11) Uani 1.000 C
C24A -0.2187(3) 0.77705(10) 0.0980(5) 0.0360(13) Uani 1.000 C
C31A 0.0156(3) 0.92488(9) 0.0180(4) 0.0292(11) Uani 1.000 C
O2B 0.32798(17) 0.78357(7) 0.5612(3) 0.0287(8) Uani 1.000 O
O3B 0.44452(17) 0.71452(6) 0.6165(3) 0.0276(8) Uani 1.000 O
O24B 1.03002(17) 0.87219(7) 0.5967(3) 0.0265(7) Uani 1.000 O
O25B 0.84723(17) 0.73952(7) 0.6070(3) 0.0371(9) Uani 1.000 O
N9B 0.7775(2) 0.80618(8) 0.6585(3) 0.0233(8) Uani 1.000 N
N19B 0.6886(2) 0.95155(8) 0.6572(3) 0.0266(9) Uani 1.000 N
C1B 0.4884(3) 0.83023(10) 0.6056(4) 0.0241(10) Uani 1.000 C
C2B 0.4382(3) 0.79037(10) 0.5932(4) 0.0249(11) Uani 1.000 C
C3B 0.5030(3) 0.75257(10) 0.6191(4) 0.0233(10) Uani 1.000 C
C4B 0.6150(3) 0.75501(10) 0.6420(4) 0.0246(10) Uani 1.000 C
C5B 0.6641(2) 0.79587(10) 0.6445(4) 0.0216(10) Uani 1.000 C
C6B 0.6017(3) 0.83314(10) 0.6322(4) 0.0227(10) Uani 1.000 C
C7B 0.6742(3) 0.87251(10) 0.6637(4) 0.0243(10) Uani 1.000 C
C8B 0.7913(2) 0.85393(9) 0.6409(4) 0.0218(10) Uani 1.000 C
C10B 0.8600(3) 0.77888(10) 0.6123(4) 0.0258(11) Uani 1.000 C
C11B 0.9663(2) 0.80019(10) 0.5694(4) 0.0269(11) Uani 1.000 C
C12B 0.9598(2) 0.84607(10) 0.4869(4) 0.0255(11) Uani 1.000 C
C13B 0.8413(3) 0.86151(10) 0.4700(4) 0.0232(11) Uani 1.000 C
C14B 0.8187(3) 0.90754(10) 0.4005(4) 0.0269(11) Uani 1.000 C
C15B 0.6930(3) 0.91221(11) 0.3755(4) 0.0236(10) Uani 1.000 C
C16B 0.6455(3) 0.91199(10) 0.5506(4) 0.0244(10) Uani 1.000 C
C17B 0.6658(3) 0.89165(10) 0.8465(4) 0.0236(10) Uani 1.000 C
C18B 0.7225(3) 0.93496(10) 0.8353(4) 0.0272(11) Uani 1.000 C
C20B 0.7808(3) 0.97526(10) 0.5756(4) 0.0321(11) Uani 1.000 C
C21B 0.8645(3) 0.94328(10) 0.5172(4) 0.0271(11) Uani 1.000 C
C22B 0.9694(3) 0.94689(10) 0.5683(4) 0.0314(11) Uani 1.000 C
C23B 1.0553(3) 0.91398(10) 0.5280(4) 0.0312(11) Uani 1.000 C
C24B 0.2617(3) 0.82078(11) 0.5183(5) 0.0250(10) Uani 1.000 C
C31B 0.5083(3) 0.67534(10) 0.6273(4) 0.0295(11) Uani 1.000 C
S1C 1.03143(8) 0.55101(3) 1.01878(16) 0.0409(4) Uani 1.000 S
O11C 1.0277(3) 0.54209(9) 1.2015(4) 0.0642(14) Uani 1.000 O
O12C 1.1228(2) 0.53173(11) 0.9480(5) 0.0655(16) Uani 1.000 O
O13C 1.0212(2) 0.59698(8) 0.9854(4) 0.0575(10) Uani 1.000 O
C1C 0.9118(3) 0.52593(10) 0.9208(5) 0.0320(11) Uani 1.000 C
C2C 0.8315(3) 0.51193(11) 1.0195(5) 0.0330(12) Uani 1.000 C
C3C 0.7410(3) 0.49028(11) 0.9440(5) 0.0370(14) Uani 1.000 C
C4C 0.7318(3) 0.48233(10) 0.7697(5) 0.0349(13) Uani 1.000 C
C5C 0.8125(3) 0.49803(10) 0.6703(5) 0.0334(11) Uani 1.000 C
C6C 0.9041(3) 0.51972(10) 0.7429(5) 0.0398(14) Uani 1.000 C
C41C 0.6345(3) 0.45761(12) 0.6915(6) 0.0578(16) Uani 1.000 C
S1D 0.48722(7) 0.53245(3) 0.21291(11) 0.0272(3) Uani 1.000 S
O11D 0.37679(17) 0.54311(7) 0.2624(3) 0.0329(8) Uani 1.000 O
O12D 0.50990(18) 0.48625(7) 0.2502(3) 0.0356(8) Uani 1.000 O
O13D 0.50791(17) 0.54460(7) 0.0389(3) 0.0342(8) Uani 1.000 O
C1D 0.5798(2) 0.56171(10) 0.3530(4) 0.0242(10) Uani 1.000 C
C2D 0.5643(3) 0.56043(10) 0.5276(5) 0.0303(11) Uani 1.000 C
C3D 0.6365(3) 0.58216(11) 0.6417(5) 0.0365(12) Uani 1.000 C
C4D 0.7241(3) 0.60541(10) 0.5830(5) 0.0364(13) Uani 1.000 C
C5D 0.7386(3) 0.60604(11) 0.4073(5) 0.0382(14) Uani 1.000 C
C6D 0.6669(3) 0.58402(10) 0.2911(5) 0.0338(13) Uani 1.000 C
C41D 0.8028(3) 0.62921(12) 0.7082(5) 0.0524(16) Uani 1.000 C
O1W 0.6644(3) 0.41658(10) 0.2716(4) 0.0533(11) Uani 1.000 O
O2W 0.9784(3) 0.68855(11) 0.3966(4) 0.0540(11) Uani 1.000 O
O3W 0.2871(2) 0.58904(9) 0.5338(4) 0.0468(11) Uani 1.000 O
O4W 0.3270(3) 0.52635(10) 0.7984(4) 0.0526(11) Uani 1.000 O
O5W 0.0608(3) 0.60490(10) 0.4609(5) 0.0608(14) Uani 1.000 O
O6W 0.8722(2) 0.66944(10) 0.0849(4) 0.0697(12) Uani 1.000 O
H1A -0.038800 0.744000 0.036700 0.0260 Uiso 1.000 H
H4A 0.166700 0.872300 -0.007300 0.0290 Uiso 1.000 H
H8A 0.345100 0.737800 -0.107400 0.0280 Uiso 1.000 H
H12A 0.520100 0.756900 0.262700 0.0290 Uiso 1.000 H
H13A 0.331700 0.759400 0.244300 0.0270 Uiso 1.000 H
H14A 0.388800 0.690500 0.341200 0.0330 Uiso 1.000 H
H16A 0.081900 0.688000 0.098300 0.0300 Uiso 1.000 H
H19A 0.137(2) 0.6339(9) -0.025(3) 0.051(9) Uiso 1.000 H
H22A 0.501900 0.629500 -0.004200 0.0390 Uiso 1.000 H
H31A 0.527400 0.820300 0.136500 0.0310 Uiso 1.000 H
H32A 0.519500 0.798400 -0.049100 0.0310 Uiso 1.000 H
H33A 0.209500 0.662000 0.315900 0.0370 Uiso 1.000 H
H34A 0.199400 0.713800 0.324900 0.0370 Uiso 1.000 H
H35A 0.188900 0.729200 -0.303900 0.0320 Uiso 1.000 H
H36A 0.077100 0.708000 -0.240800 0.0320 Uiso 1.000 H
H37A 0.292200 0.669400 -0.222300 0.0370 Uiso 1.000 H
H38A 0.179100 0.646900 -0.293400 0.0370 Uiso 1.000 H
H39A 0.321400 0.606400 -0.036700 0.0400 Uiso 1.000 H
H40A 0.272000 0.608700 0.149400 0.0400 Uiso 1.000 H
H41A 0.584100 0.688700 0.235900 0.0380 Uiso 1.000 H
H42A 0.643700 0.676500 0.064300 0.0380 Uiso 1.000 H
H43A -0.293900 0.784600 0.125000 0.0540 Uiso 1.000 H
H44A -0.183600 0.760500 0.193500 0.0540 Uiso 1.000 H
H45A -0.220600 0.759500 -0.007100 0.0540 Uiso 1.000 H
H46A 0.072900 0.926800 0.111500 0.0440 Uiso 1.000 H
H47A -0.033800 0.949800 0.023500 0.0440 Uiso 1.000 H
H48A 0.049700 0.924800 -0.092800 0.0440 Uiso 1.000 H
H1B 0.445300 0.855900 0.596000 0.0290 Uiso 1.000 H
H4B 0.658200 0.729500 0.655900 0.0290 Uiso 1.000 H
H8B 0.802100 0.841400 0.386400 0.0280 Uiso 1.000 H
H12B 0.989700 0.844800 0.370200 0.0310 Uiso 1.000 H
H13B 0.842900 0.864800 0.736000 0.0260 Uiso 1.000 H
H14B 0.851100 0.910300 0.286000 0.0320 Uiso 1.000 H
H16B 0.563700 0.914200 0.534400 0.0290 Uiso 1.000 H
H19B 0.631(2) 0.9680(10) 0.670(4) 0.048(10) Uiso 1.000 H
H22B 0.991900 0.971600 0.634100 0.0380 Uiso 1.000 H
H31B 1.003600 0.780800 0.490000 0.0320 Uiso 1.000 H
H32B 1.013900 0.802100 0.676700 0.0320 Uiso 1.000 H
H33B 0.662000 0.887900 0.305200 0.0340 Uiso 1.000 H
H34B 0.674000 0.939700 0.315100 0.0340 Uiso 1.000 H
H35B 0.588100 0.895200 0.874400 0.0280 Uiso 1.000 H
H36B 0.703800 0.872900 0.934500 0.0280 Uiso 1.000 H
H37B 0.698100 0.955000 0.924600 0.0330 Uiso 1.000 H
H38B 0.803300 0.931600 0.849800 0.0330 Uiso 1.000 H
H39B 0.750700 0.992300 0.475800 0.0380 Uiso 1.000 H
H40B 0.816500 0.995600 0.659800 0.0380 Uiso 1.000 H
H41B 1.128000 0.923600 0.577500 0.0370 Uiso 1.000 H
H42B 1.059600 0.911700 0.401800 0.0370 Uiso 1.000 H
H43B 0.187800 0.811400 0.477600 0.0600 Uiso 1.000 H
H44B 0.295100 0.837300 0.427500 0.0600 Uiso 1.000 H
H45B 0.256800 0.839100 0.620400 0.0600 Uiso 1.000 H
H46B 0.459200 0.650300 0.614700 0.0440 Uiso 1.000 H
H47B 0.559900 0.675000 0.535400 0.0440 Uiso 1.000 H
H48B 0.549500 0.674000 0.739200 0.0440 Uiso 1.000 H
H2C 0.837000 0.516800 1.140200 0.0400 Uiso 1.000 H
H3C 0.684300 0.480800 1.013900 0.0440 Uiso 1.000 H
H5C 0.805600 0.494000 0.549200 0.0400 Uiso 1.000 H
H6C 0.960000 0.530000 0.673300 0.0410 Uiso 1.000 H
H41C 0.640300 0.455400 0.566800 0.0690 Uiso 1.000 H
H42C 0.566500 0.472800 0.715500 0.0690 Uiso 1.000 H
H43C 0.633400 0.428500 0.741400 0.0690 Uiso 1.000 H
H2D 0.504200 0.544700 0.569100 0.0360 Uiso 1.000 H
H3D 0.625900 0.581100 0.761500 0.0440 Uiso 1.000 H
H5D 0.798600 0.621800 0.365600 0.0460 Uiso 1.000 H
H6D 0.678100 0.584400 0.171400 0.0410 Uiso 1.000 H
H41D 0.878500 0.620900 0.687500 0.0630 Uiso 1.000 H
H42D 0.793900 0.660500 0.691800 0.0630 Uiso 1.000 H
H43D 0.786800 0.621600 0.826300 0.0630 Uiso 1.000 H
H11W 0.667(3) 0.4057(14) 0.158(6) 0.079(17) Uiso 1.000 H
H12W 0.627(3) 0.4391(14) 0.254(5) 0.061(15) Uiso 1.000 H
H21W 0.936(4) 0.7013(17) 0.476(7) 0.11(2) Uiso 1.000 H
H22W 1.000(3) 0.6649(14) 0.429(5) 0.059(16) Uiso 1.000 H
H31W 0.316(3) 0.5744(15) 0.447(6) 0.045(16) Uiso 1.000 H
H32W 0.291(3) 0.5734(12) 0.617(5) 0.040(13) Uiso 1.000 H
H41W 0.389(3) 0.5315(13) 0.885(5) 0.071(14) Uiso 1.000 H
H42W 0.271(3) 0.5263(12) 0.843(5) 0.037(13) Uiso 1.000 H
H51W 0.129(3) 0.5979(13) 0.488(5) 0.055(14) Uiso 1.000 H
H52W 0.033(3) 0.5935(14) 0.366(6) 0.069(16) Uiso 1.000 H
H61W 0.907(3) 0.6757(14) 0.187(6) 0.080(16) Uiso 1.000 H
H62W 0.917(3) 0.6478(14) 0.055(6) 0.075(16) Uiso 1.000 H

loop_
_atom_type_symbol
_atom_type_description
_atom_type_scat_dispersion_real
_atom_type_scat_dispersion_imag
_atom_type_scat_source
C C 0.0033 0.0016 'International Tables Vol C Tables 4.2.6.8 and 6.1.1.4'
H H 0.0000 0.0000 'International Tables Vol C Tables 4.2.6.8 and 6.1.1.4'
N N 0.0061 0.0033 'International Tables Vol C Tables 4.2.6.8 and 6.1.1.4'
O O 0.0106 0.0060 'International Tables Vol C Tables 4.2.6.8 and 6.1.1.4'
S S 0.1246 0.1234 'International Tables Vol C Tables 4.2.6.8 and 6.1.1.4'

loop_
_geom_angle_atom_site_label_1
_geom_angle_atom_site_label_2
_geom_angle_atom_site_label_3
_geom_angle
_geom_angle_publ_flag
O13C S1C C1C 106.84(16) no
O11C S1C O13C 110.77(18) no
O11C S1C C1C 105.36(19) no
O11C S1C O12C 112.1(2) no
O12C S1C C1C 107.17(19) no
O12C S1C O13C 114.03(19) no
O12D S1D O13D 113.22(14) no
O11D S1D C1D 106.62(13) no
O11D S1D O13D 113.88(14) no
O12D S1D C1D 105.44(14) no
O11D S1D O12D 109.28(13) no
O13D S1D C1D 107.82(14) no
C2A O2A C24A 115.1(2) no
C3A O3A C31A 115.3(2) no
C12A O24A C23A 114.7(2) no
C2B O2B C24B 117.0(2) no
C3B O3B C31B 116.1(2) no
C12B O24B C23B 114.8(2) no
H11W O1W H12W 101(4) no
C5A N9A C10A 125.2(3) no
C5A N9A C8A 108.9(2) no
C8A N9A C10A 119.5(2) no
C16A N19A C20A 113.3(3) no
C18A N19A C20A 111.5(3) no
C16A N19A C18A 106.7(2) no
H21W O2W H22W 111(4) no
C16A N19A H19A 103.5(18) no
C18A N19A H19A 111.8(16) no
C20A N19A H19A 109.8(18) no
C8B N9B C10B 119.6(2) no
C5B N9B C8B 109.3(2) no
C5B N9B C10B 124.5(3) no
C16B N19B C18B 106.8(2) no
C18B N19B C20B 112.3(2) no
C16B N19B C20B 113.1(2) no
H31W O3W H32W 107(4) no
C20B N19B H19B 112.8(19) no
C16B N19B H19B 105.6(19) no
C18B N19B H19B 106(2) no
H41W O4W H42W 110(4) no
H51W O5W H52W 115(4) no
H61W O6W H62W 97(4) no
C2A C1A C6A 120.1(3) no
O2A C2A C1A 125.7(3) no
C1A C2A C3A 118.8(3) no
O2A C2A C3A 115.6(2) no
C2A C3A C4A 122.0(3) no
O3A C3A C2A 114.1(2) no
O3A C3A C4A 123.9(3) no
C3A C4A C5A 117.1(3) no
C4A C5A C6A 121.9(3) no
N9A C5A C6A 109.8(2) no
N9A C5A C4A 128.3(3) no
C1A C6A C5A 119.9(3) no
C5A C6A C7A 110.6(2) no
C1A C6A C7A 129.3(3) no
C8A C7A C16A 114.9(2) no
C6A C7A C17A 111.5(2) no
C6A C7A C16A 114.5(2) no
C16A C7A C17A 102.0(2) no
C6A C7A C8A 102.1(2) no
C8A C7A C17A 112.3(2) no
C7A C8A C13A 116.7(2) no
N9A C8A C13A 106.7(2) no
N9A C8A C7A 105.3(2) no
O25A C10A N9A 122.4(3) no
N9A C10A C11A 116.4(3) no
O25A C10A C11A 121.2(3) no
C10A C11A C12A 117.9(2) no
O24A C12A C13A 114.0(2) no
O24A C12A C11A 105.2(2) no
C11A C12A C13A 109.6(2) no
C8A C13A C14A 113.0(2) no
C8A C13A C12A 108.2(2) no
C12A C13A C14A 117.7(2) no
C13A C14A C21A 114.2(3) no
C15A C14A C21A 110.0(3) no
C13A C14A C15A 106.3(3) no
C14A C15A C16A 108.3(2) no
C7A C16A C15A 115.6(2) no
N19A C16A C15A 110.9(2) no
N19A C16A C7A 105.1(2) no
C7A C17A C18A 102.4(2) no
N19A C18A C17A 105.0(2) no
N19A C20A C21A 110.3(2) no
C14A C21A C22A 123.0(3) no
C20A C21A C22A 121.8(3) no
C14A C21A C20A 115.1(3) no
C21A C22A C23A 123.3(3) no
O24A C23A C22A 110.8(3) no
C6A C1A H1A 119.92 no
C2A C1A H1A 119.95 no
C5A C4A H4A 121.44 no
C3A C4A H4A 121.42 no
N9A C8A H8A 109.35 no
C13A C8A H8A 109.31 no
C7A C8A H8A 109.30 no
C12A C11A H31A 107.79 no
H31A C11A H32A 107.19 no
C12A C11A H32A 107.76 no
C10A C11A H31A 107.90 no
C10A C11A H32A 107.90 no
C13A C12A H12A 109.26 no
O24A C12A H12A 109.31 no
C11A C12A H12A 109.31 no
C14A C13A H13A 105.70 no
C8A C13A H13A 105.66 no
C12A C13A H13A 105.60 no
C21A C14A H14A 108.78 no
C15A C14A H14A 108.74 no
C13A C14A H14A 108.63 no
C16A C15A H33A 110.07 no
H33A C15A H34A 108.35 no
C14A C15A H34A 110.06 no
C14A C15A H33A 110.02 no
C16A C15A H34A 110.07 no
N19A C16A H16A 108.36 no
C15A C16A H16A 108.36 no
C7A C16A H16A 108.31 no
C7A C17A H36A 111.25 no
H35A C17A H36A 109.12 no
C18A C17A H36A 111.36 no
C7A C17A H35A 111.29 no
C18A C17A H35A 111.30 no
C17A C18A H38A 110.73 no
H37A C18A H38A 108.85 no
C17A C18A H37A 110.69 no
N19A C18A H38A 110.71 no
N19A C18A H37A 110.80 no
C21A C20A H40A 109.57 no
N19A C20A H39A 109.62 no
H39A C20A H40A 108.17 no
C21A C20A H39A 109.53 no
N19A C20A H40A 109.57 no
C23A C22A H22A 118.30 no
C21A C22A H22A 118.36 no
C22A C23A H41A 109.47 no
O24A C23A H41A 109.43 no
C22A C23A H42A 109.46 no
O24A C23A H42A 109.47 no
H41A C23A H42A 108.13 no
O2A C24A H45A 109.47 no
H43A C24A H44A 109.43 no
H43A C24A H45A 109.53 no
O2A C24A H44A 109.40 no
H44A C24A H45A 109.48 no
O2A C24A H43A 109.52 no
O3A C31A H46A 109.53 no
H46A C31A H47A 109.42 no
H47A C31A H48A 109.53 no
O3A C31A H48A 109.42 no
O3A C31A H47A 109.40 no
H46A C31A H48A 109.51 no
C2B C1B C6B 120.2(3) no
C1B C2B C3B 119.0(3) no
O2B C2B C1B 125.3(3) no
O2B C2B C3B 115.6(3) no
O3B C3B C2B 114.7(3) no
O3B C3B C4B 124.2(3) no
C2B C3B C4B 121.1(3) no
C3B C4B C5B 118.4(3) no
C4B C5B C6B 121.3(3) no
N9B C5B C6B 110.4(3) no
N9B C5B C4B 128.3(3) no
C5B C6B C7B 110.1(3) no
C1B C6B C7B 130.0(3) no
C1B C6B C5B 119.7(3) no
C6B C7B C8B 102.4(2) no
C6B C7B C16B 115.7(3) no
C16B C7B C17B 101.5(2) no
C8B C7B C17B 110.8(3) no
C6B C7B C17B 112.6(3) no
C8B C7B C16B 114.0(3) no
N9B C8B C7B 104.2(2) no
N9B C8B C13B 106.7(2) no
C7B C8B C13B 117.5(3) no
O25B C10B C11B 122.3(3) no
N9B C10B C11B 116.2(3) no
O25B C10B N9B 121.5(3) no
C10B C11B C12B 117.7(2) no
C11B C12B C13B 110.3(2) no
O24B C12B C13B 114.1(2) no
O24B C12B C11B 104.7(2) no
C8B C13B C12B 107.8(2) no
C8B C13B C14B 112.3(3) no
C12B C13B C14B 118.0(3) no
C15B C14B C21B 109.6(3) no
C13B C14B C21B 114.2(3) no
C13B C14B C15B 106.7(3) no
C14B C15B C16B 108.5(3) no
C7B C16B C15B 115.8(3) no
N19B C16B C15B 110.1(3) no
N19B C16B C7B 105.1(2) no
C7B C17B C18B 103.2(3) no
N19B C18B C17B 104.6(2) no
N19B C20B C21B 110.0(2) no
C14B C21B C22B 123.9(3) no
C20B C21B C22B 120.9(3) no
C14B C21B C20B 115.2(3) no
C21B C22B C23B 123.6(3) no
O24B C23B C22B 111.2(3) no
C6B C1B H1B 119.86 no
C2B C1B H1B 119.92 no
C5B C4B H4B 120.90 no
C3B C4B H4B 120.74 no
N9B C8B H13B 109.44 no
C13B C8B H13B 109.33 no
C7B C8B H13B 109.37 no
C12B C11B H32B 107.90 no
C12B C11B H31B 107.84 no
C10B C11B H31B 107.87 no
H31B C11B H32B 107.19 no
C10B C11B H32B 107.86 no
O24B C12B H12B 109.27 no
C13B C12B H12B 109.22 no
C11B C12B H12B 109.12 no
C12B C13B H8B 106.05 no
C8B C13B H8B 105.95 no
C14B C13B H8B 105.98 no
C15B C14B H14B 108.76 no
C13B C14B H14B 108.69 no
C21B C14B H14B 108.80 no
H33B C15B H34B 108.40 no
C16B C15B H34B 109.92 no
C14B C15B H34B 110.06 no
C14B C15B H33B 110.06 no
C16B C15B H33B 109.95 no
N19B C16B H16B 108.50 no
C7B C16B H16B 108.59 no
C15B C16B H16B 108.53 no
H35B C17B H36B 109.06 no
C18B C17B H35B 111.19 no
C7B C17B H36B 111.05 no
C18B C17B H36B 111.14 no
C7B C17B H35B 111.09 no
N19B C18B H37B 110.84 no
N19B C18B H38B 110.84 no
C17B C18B H37B 110.81 no
H37B C18B H38B 108.88 no
C17B C18B H38B 110.86 no
C21B C20B H39B 109.64 no
N19B C20B H40B 109.68 no
C21B C20B H40B 109.66 no
H39B C20B H40B 108.11 no
N19B C20B H39B 109.70 no
C23B C22B H22B 118.19 no
C21B C22B H22B 118.25 no
H41B C23B H42B 108.00 no
O24B C23B H42B 109.33 no
C22B C23B H41B 109.47 no
C22B C23B H42B 109.48 no
O24B C23B H41B 109.31 no
H44B C24B H45B 109.46 no
H43B C24B H45B 109.49 no
O2B C24B H45B 109.51 no
H43B C24B H44B 109.46 no
O2B C24B H44B 109.47 no
O2B C24B H43B 109.45 no
O3B C31B H46B 109.48 no
O3B C31B H47B 109.52 no
H46B C31B H47B 109.45 no
H47B C31B H48B 109.39 no
O3B C31B H48B 109.51 no
H46B C31B H48B 109.48 no
C2C C1C C6C 120.8(3) no
S1C C1C C2C 119.8(3) no
S1C C1C C6C 119.3(3) no
C1C C2C C3C 119.8(4) no
C2C C3C C4C 121.3(3) no
C3C C4C C5C 118.2(3) no
C3C C4C C41C 120.3(3) no
C5C C4C C41C 121.5(4) no
C4C C5C C6C 121.6(4) no
C1C C6C C5C 118.3(3) no
C1C C2C H2C 120.09 no
C3C C2C H2C 120.15 no
C4C C3C H3C 119.35 no
C2C C3C H3C 119.40 no
C4C C5C H5C 119.25 no
C6C C5C H5C 119.19 no
C5C C6C H6C 120.89 no
C1C C6C H6C 120.81 no
C4C C41C H41C 109.53 no
C4C C41C H43C 109.45 no
H42C C41C H43C 109.38 no
C4C C41C H42C 109.53 no
H41C C41C H42C 109.50 no
H41C C41C H43C 109.44 no
S1D C1D C6D 121.1(3) yes
S1D C1D C2D 118.2(2) yes
C2D C1D C6D 120.8(3) no
C1D C2D C3D 119.8(3) no
C2D C3D C4D 120.7(4) no
C5D C4D C41D 120.9(3) no
C3D C4D C5D 118.5(3) no
C3D C4D C41D 120.6(3) no
C4D C5D C6D 121.3(3) no
C1D C6D C5D 118.8(3) no
C1D C2D H2D 120.07 no
C3D C2D H2D 120.09 no
C4D C3D H3D 119.60 no
C2D C3D H3D 119.67 no
C4D C5D H5D 119.23 no
C6D C5D H5D 119.44 no
C1D C6D H6D 120.56 no
C5D C6D H6D 120.60 no
H42D C41D H43D 109.40 no
C4D C41D H41D 109.44 no
C4D C41D H42D 109.45 no
C4D C41D H43D 109.52 no
H41D C41D H42D 109.55 no
H41D C41D H43D 109.47 no

loop_
_geom_bond_atom_site_label_1
_geom_bond_atom_site_label_2
_geom_bond_distance
_geom_bond_publ_flag
S1C C1C 1.781(4) no
S1C O13C 1.446(3) no
S1C O12C 1.403(3) no
S1C O11C 1.453(3) no
S1D C1D 1.770(3) no
S1D O12D 1.478(2) no
S1D O13D 1.443(2) no
S1D O11D 1.459(2) no
O2A C2A 1.371(3) no
O2A C24A 1.429(4) no
O3A C3A 1.386(3) no
O3A C31A 1.436(4) no
O24A C23A 1.441(4) no
O24A C12A 1.426(4) no
O25A C10A 1.229(4) no
O2B C2B 1.367(4) no
O2B C24B 1.432(4) no
O3B C3B 1.373(4) no
O3B C31B 1.437(4) no
O24B C23B 1.437(4) no
O24B C12B 1.423(4) no
O25B C10B 1.225(4) no
O1W H11W 0.95(5) no
O1W H12W 0.84(4) no
N9A C10A 1.370(4) no
N9A C8A 1.479(4) no
N9A C5A 1.425(3) no
N19A C18A 1.515(4) no
N19A C20A 1.509(4) no
N19A C16A 1.532(4) no
O2W H21W 0.92(5) no
O2W H22W 0.81(4) no
N19A H19A 0.86(3) no
N9B C8B 1.490(4) no
N9B C10B 1.376(4) no
N9B C5B 1.415(3) no
N19B C20B 1.512(4) no
N19B C16B 1.550(4) no
N19B C18B 1.513(4) no
O3W H31W 0.90(4) no
O3W H32W 0.81(4) no
N19B H19B 0.88(3) no
O4W H41W 1.00(4) no
O4W H42W 0.78(4) no
O5W H52W 0.87(5) no
O5W H51W 0.87(4) no
O6W H62W 0.90(4) no
O6W H61W 0.90(4) no
C1A C6A 1.377(4) no
C1A C2A 1.377(4) no
C2A C3A 1.415(4) no
C3A C4A 1.375(4) no
C4A C5A 1.390(4) no
C5A C6A 1.385(4) no
C6A C7A 1.509(4) no
C7A C17A 1.540(4) no
C7A C8A 1.549(4) no
C7A C16A 1.538(4) no
C8A C13A 1.521(4) no
C10A C11A 1.503(4) no
C11A C12A 1.558(4) no
C12A C13A 1.531(4) no
C13A C14A 1.535(4) no
C14A C21A 1.512(4) no
C14A C15A 1.531(5) no
C15A C16A 1.509(4) no
C17A C18A 1.515(5) no
C20A C21A 1.517(5) no
C21A C22A 1.313(5) no
C22A C23A 1.511(5) no
C1A H1A 0.9494 no
C4A H4A 0.9507 no
C8A H8A 1.0000 no
C11A H32A 0.9906 no
C11A H31A 0.9891 no
C12A H12A 0.9998 no
C13A H13A 0.9997 no
C14A H14A 0.9993 no
C15A H34A 0.9891 no
C15A H33A 0.9907 no
C16A H16A 1.0007 no
C17A H35A 0.9903 no
C17A H36A 0.9902 no
C18A H38A 0.9908 no
C18A H37A 0.9903 no
C20A H39A 0.9906 no
C20A H40A 0.9891 no
C22A H22A 0.9513 no
C23A H41A 0.9896 no
C23A H42A 0.9902 no
C24A H43A 0.9800 no
C24A H44A 0.9793 no
C24A H45A 0.9806 no
C31A H46A 0.9801 no
C31A H47A 0.9790 no
C31A H48A 0.9796 no
C1B C6B 1.386(5) no
C1B C2B 1.375(5) no
C2B C3B 1.416(5) no
C3B C4B 1.367(5) no
C4B C5B 1.395(4) no
C5B C6B 1.379(4) no
C6B C7B 1.514(5) no
C7B C17B 1.550(4) no
C7B C16B 1.532(4) no
C7B C8B 1.557(4) no
C8B C13B 1.514(4) no
C10B C11B 1.507(4) no
C11B C12B 1.555(4) no
C12B C13B 1.518(4) no
C13B C14B 1.539(4) no
C14B C21B 1.514(4) no
C14B C15B 1.539(5) no
C15B C16B 1.513(5) no
C17B C18B 1.509(5) no
C20B C21B 1.508(5) no
C21B C22B 1.320(5) no
C22B C23B 1.505(5) no
C1B H1B 0.9509 no
C4B H4B 0.9496 no
C8B H13B 1.0004 no
C11B H31B 0.9901 no
C11B H32B 0.9902 no
C12B H12B 0.9997 no
C13B H8B 1.0001 no
C14B H14B 0.9999 no
C15B H34B 0.9908 no
C15B H33B 0.9903 no
C16B H16B 0.9993 no
C17B H35B 0.9897 no
C17B H36B 0.9905 no
C18B H38B 0.9895 no
C18B H37B 0.9894 no
C20B H39B 0.9906 no
C20B H40B 0.9896 no
C22B H22B 0.9500 no
C23B H42B 0.9898 no
C23B H41B 0.9902 no
C24B H44B 0.9796 no
C24B H45B 0.9803 no
C24B H43B 0.9802 no
C31B H47B 0.9802 no
C31B H46B 0.9786 no
C31B H48B 0.9803 no
C1C C2C 1.350(5) no
C1C C6C 1.396(5) no
C2C C3C 1.389(5) no
C3C C4C 1.377(5) no
C4C C41C 1.507(5) no
C4C C5C 1.375(5) no
C5C C6C 1.392(5) no
C2C H2C 0.9503 no
C3C H3C 0.9506 no
C5C H5C 0.9500 no
C6C H6C 0.9497 no
C41C H41C 0.9802 no
C41C H42C 0.9794 no
C41C H43C 0.9792 no
C1D C2D 1.384(5) no
C1D C6D 1.376(4) no
C2D C3D 1.386(5) no
C3D C4D 1.386(5) no
C4D C5D 1.390(5) no
C4D C41D 1.516(5) no
C5D C6D 1.396(5) no
C2D H2D 0.9509 no
C3D H3D 0.9500 no
C5D H5D 0.9510 no
C6D H6D 0.9501 no
C41D H42D 0.9793 no
C41D H43D 0.9799 no
C41D H41D 0.9796 no

loop_
_geom_hbond_atom_site_label_D
_geom_hbond_atom_site_label_H
_geom_hbond_atom_site_label_A
_geom_hbond_site_symmetry_A
_geom_hbond_distance_DH
_geom_hbond_distance_HA
_geom_hbond_distance_DA
_geom_hbond_angle_DHA
_geom_hbond_publ_flag
N19A H19A O13C 1_454 0.86(3) 1.82(3) 2.675(3) 177(2) yes
N19B H19B O11D 2_656 0.88(3) 2.38(3) 3.012(3) 129(2) yes
N19B H19B O12D 2_656 0.88(3) 1.94(3) 2.779(3) 159(3) yes
O1W H11W O25A 2_645 0.95(5) 2.00(5) 2.886(4) 154(4) yes
O1W H12W O12D . 0.84(4) 2.04(4) 2.856(4) 166(4) yes
O2W H21W O25B . 0.92(5) 1.93(5) 2.832(4) 167(5) yes
O2W H22W O5W 1_655 0.81(4) 2.00(4) 2.804(5) 169(4) yes
O3W H31W O11D . 0.90(4) 1.92(5) 2.819(4) 180(6) yes
O3W H32W O4W . 0.81(4) 2.06(4) 2.847(4) 167(4) yes
O4W H41W O13D 1_556 1.00(4) 1.87(4) 2.862(4) 176(3) yes
O4W H42W O12C 1_455 0.78(4) 2.03(4) 2.814(5) 175(4) yes
O5W H51W O3W . 0.87(4) 1.96(4) 2.824(4) 173(4) yes
O5W H52W O11C 1_454 0.87(4) 2.04(5) 2.811(5) 148(4) yes
O6W H61W O2W . 0.90(5) 1.85(4) 2.746(4) 180(5) yes
O6W H62W O13C 1_554 0.90(4) 2.11(4) 3.010(4) 180(6) yes
C1A H1A O6W 1_455 0.95 2.58 3.524(4) 172 no
C1B H1B O1W 2_656 0.95 2.55 3.419(5) 152 no
C2C H2C O11C . 0.95 2.47 2.861(5) 105 no
C4A H4A O25A . 0.95 2.41 2.936(4) 114 no
C4B H4B O25B . 0.95 2.38 2.898(4) 114 no
C6D H6D O13D . 0.95 2.57 2.939(4) 103 no
C13A H13A O2B . 1.00 2.58 3.463(4) 147 no
C8B H13B O24B . 1.00 2.59 3.002(3) 104 no
C14A H14A O3B . 1.00 2.33 3.253(4) 153 no
C14B H14B O3A 1_655 1.00 2.50 3.437(4) 156 no
C22B H22B O11C 2_757 0.95 2.54 3.441(4) 158 no
C20B H39B O4W 2_656 0.99 2.51 3.499(4) 173 no
C20A H40A O11D . 0.99 2.52 3.186(4) 124 no
C20B H40B O11C 2_757 0.99 2.57 3.497(5) 157 no

loop_
_geom_torsion_atom_site_label_1
_geom_torsion_atom_site_label_2
_geom_torsion_atom_site_label_3
_geom_torsion_atom_site_label_4
_geom_torsion
_geom_torsion_publ_flag
O11C S1C C1C C6C -165.0(3) no
O12C S1C C1C C6C -45.4(3) no
O13C S1C C1C C6C 77.2(3) no
O11C S1C C1C C2C 12.9(3) no
O12C S1C C1C C2C 132.4(3) no
O13C S1C C1C C2C -105.0(3) no
O13D S1D C1D C2D 170.3(2) no
O11D S1D C1D C6D -134.4(3) no
O12D S1D C1D C6D 109.5(3) no
O11D S1D C1D C2D 47.6(3) no
O12D S1D C1D C2D -68.5(3) no
O13D S1D C1D C6D -11.8(3) no
C24A O2A C2A C1A 2.4(4) no
C24A O2A C2A C3A -177.3(3) no
C31A O3A C3A C4A 1.2(4) no
C31A O3A C3A C2A 180.0(19) no
C12A O24A C23A C22A 87.6(3) no
C23A O24A C12A C13A -70.2(3) no
C23A O24A C12A C11A 169.7(2) no
C24B O2B C2B C1B 7.4(5) no
C24B O2B C2B C3B -174.2(3) no
C31B O3B C3B C4B -4.3(4) no
C31B O3B C3B C2B 174.7(3) no
C23B O24B C12B C11B 167.8(2) no
C23B O24B C12B C13B -71.6(3) no
C12B O24B C23B C22B 87.0(3) no
C5A N9A C8A C13A -110.1(2) no
C5A N9A C8A C7A 14.5(3) no
C8A N9A C10A C11A 8.1(4) no
C8A N9A C10A O25A -172.9(3) no
C10A N9A C5A C4A 22.5(5) no
C8A N9A C5A C4A 173.9(3) no
C8A N9A C5A C6A -4.7(3) no
C5A N9A C10A O25A -24.2(5) no
C10A N9A C5A C6A -156.1(3) no
C5A N9A C10A C11A 156.8(3) no
C10A N9A C8A C13A 43.2(3) no
C10A N9A C8A C7A 167.8(3) no
C18A N19A C16A C15A -134.9(3) no
C20A N19A C18A C17A -141.9(3) no
C20A N19A C16A C7A 113.7(3) no
C18A N19A C20A C21A 76.0(3) no
C16A N19A C20A C21A -44.4(4) no
C16A N19A C18A C17A -17.7(3) no
C18A N19A C16A C7A -9.4(3) no
C20A N19A C16A C15A -11.8(3) no
C10B N9B C5B C4B 24.2(5) no
C8B N9B C5B C6B -4.5(3) no
C5B N9B C8B C13B -110.3(3) no
C5B N9B C8B C7B 14.7(3) no
C8B N9B C5B C4B 175.3(3) no
C10B N9B C5B C6B -155.6(3) no
C5B N9B C10B O25B -23.6(5) no
C10B N9B C8B C7B 167.4(3) no
C8B N9B C10B O25B -171.9(3) no
C10B N9B C8B C13B 42.4(3) no
C8B N9B C10B C11B 8.2(4) no
C5B N9B C10B C11B 156.5(3) no
C16B N19B C18B C17B -18.0(3) no
C16B N19B C20B C21B -46.3(3) no
C20B N19B C16B C15B -10.4(4) no
C20B N19B C18B C17B -142.6(3) no
C20B N19B C16B C7B 115.0(3) no
C18B N19B C20B C21B 74.8(3) no
C18B N19B C16B C15B -134.5(3) no
C18B N19B C16B C7B -9.2(3) no
C6A C1A C2A O2A -178.3(3) no
C2A C1A C6A C7A -174.2(3) no
C6A C1A C2A C3A 1.4(5) no
C2A C1A C6A C5A 1.4(5) no
O2A C2A C3A C4A 176.7(3) no
O2A C2A C3A O3A -2.1(4) no
C1A C2A C3A C4A -3.0(5) no
C1A C2A C3A O3A 178.2(3) no
C2A C3A C4A C5A 1.7(5) no
O3A C3A C4A C5A -179.6(3) no
C3A C4A C5A N9A -177.3(3) no
C3A C4A C5A C6A 1.2(5) no
N9A C5A C6A C1A 175.9(3) no
C4A C5A C6A C1A -2.8(5) no
N9A C5A C6A C7A -7.7(4) no
C4A C5A C6A C7A 173.6(3) no
C1A C6A C7A C8A -168.1(3) no
C1A C6A C7A C17A 71.8(4) no
C5A C6A C7A C8A 16.0(3) no
C5A C6A C7A C16A 140.7(3) no
C1A C6A C7A C16A -43.4(4) no
C5A C6A C7A C17A -104.2(3) no
C8A C7A C17A C18A 80.4(3) no
C6A C7A C16A C15A -84.6(3) no
C17A C7A C8A N9A 101.8(3) no
C6A C7A C16A N19A 152.8(2) no
C17A C7A C8A C13A -140.2(3) no
C8A C7A C16A N19A -89.6(3) no
C6A C7A C17A C18A -165.7(2) no
C17A C7A C16A N19A 32.2(3) no
C17A C7A C16A C15A 154.8(3) no
C16A C7A C8A N9A -142.3(2) no
C16A C7A C8A C13A -24.3(4) no
C6A C7A C8A N9A -17.8(3) no
C16A C7A C17A C18A -43.1(3) no
C6A C7A C8A C13A 100.2(3) no
C8A C7A C16A C15A 33.0(4) no
C7A C8A C13A C14A 39.6(3) no
C7A C8A C13A C12A 171.8(2) no
N9A C8A C13A C12A -70.9(3) no
N9A C8A C13A C14A 156.9(2) no
O25A C10A C11A C12A 147.2(3) no
N9A C10A C11A C12A -33.7(4) no
C10A C11A C12A C13A 4.5(4) no
C10A C11A C12A O24A 127.5(3) no
C11A C12A C13A C8A 45.8(3) no
O24A C12A C13A C8A -71.8(3) no
C11A C12A C13A C14A 175.4(3) no
O24A C12A C13A C14A 57.8(4) no
C8A C13A C14A C21A 60.2(4) no
C8A C13A C14A C15A -61.3(3) no
C12A C13A C14A C15A 171.4(3) no
C12A C13A C14A C21A -67.1(4) no
C13A C14A C21A C20A -121.4(3) no
C21A C14A C15A C16A -55.5(3) no
C13A C14A C15A C16A 68.7(3) no
C15A C14A C21A C22A 179.3(3) no
C15A C14A C21A C20A -2.0(4) no
C13A C14A C21A C22A 59.8(4) no
C14A C15A C16A C7A -56.1(3) no
C14A C15A C16A N19A 63.4(3) no
C7A C17A C18A N19A 37.8(3) no
N19A C20A C21A C14A 52.6(4) no
N19A C20A C21A C22A -128.6(3) no
C14A C21A C22A C23A -5.2(5) no
C20A C21A C22A C23A 176.1(3) no
C21A C22A C23A O24A -61.3(4) no
C2B C1B C6B C7B -174.7(3) no
C2B C1B C6B C5B 0.6(5) no
C6B C1B C2B O2B -177.6(3) no
C6B C1B C2B C3B 4.1(5) no
O2B C2B C3B O3B -3.0(4) no
C1B C2B C3B O3B 175.5(3) no
C1B C2B C3B C4B -5.4(5) no
O2B C2B C3B C4B 176.1(3) no
O3B C3B C4B C5B -179.1(3) no
C2B C3B C4B C5B 1.9(5) no
C3B C4B C5B C6B 2.9(5) no
C3B C4B C5B N9B -176.9(3) no
C4B C5B C6B C7B 171.9(3) no
C4B C5B C6B C1B -4.3(5) no
N9B C5B C6B C1B 175.6(3) no
N9B C5B C6B C7B -8.2(4) no
C1B C6B C7B C17B 73.2(4) no
C1B C6B C7B C8B -167.7(3) no
C5B C6B C7B C17B -102.5(3) no
C1B C6B C7B C16B -43.0(5) no
C5B C6B C7B C16B 141.3(3) no
C5B C6B C7B C8B 16.6(3) no
C8B C7B C17B C18B 78.1(3) no
C6B C7B C17B C18B -167.8(3) no
C8B C7B C16B C15B 34.2(4) no
C17B C7B C16B N19B 31.7(3) no
C17B C7B C16B C15B 153.4(3) no
C16B C7B C8B N9B -144.0(3) no
C6B C7B C8B N9B -18.2(3) no
C6B C7B C8B C13B 99.5(3) no
C17B C7B C8B N9B 102.2(3) no
C17B C7B C8B C13B -140.1(3) no
C16B C7B C8B C13B -26.3(4) no
C6B C7B C16B C15B -84.3(4) no
C8B C7B C16B N19B -87.5(3) no
C6B C7B C16B N19B 154.0(3) no
C16B C7B C17B C18B -43.3(3) no
N9B C8B C13B C14B 157.2(3) no
N9B C8B C13B C12B -71.2(3) no
C7B C8B C13B C12B 172.4(2) no
C7B C8B C13B C14B 40.9(4) no
N9B C10B C11B C12B -31.8(4) no
O25B C10B C11B C12B 148.4(3) no
C10B C11B C12B C13B 1.7(4) no
C10B C11B C12B O24B 124.9(3) no
C11B C12B C13B C8B 48.1(3) no
O24B C12B C13B C8B -69.3(3) no
C11B C12B C13B C14B 176.5(3) no
O24B C12B C13B C14B 59.0(4) no
C8B C13B C14B C21B 60.4(4) no
C8B C13B C14B C15B -60.8(3) no
C12B C13B C14B C15B 172.9(3) no
C12B C13B C14B C21B -65.8(4) no
C15B C14B C21B C20B -2.1(4) no
C21B C14B C15B C16B -56.2(3) no
C13B C14B C15B C16B 67.9(3) no
C15B C14B C21B C22B 177.2(3) no
C13B C14B C21B C22B 57.6(4) no
C13B C14B C21B C20B -121.7(3) no
C14B C15B C16B C7B -56.1(4) no
C14B C15B C16B N19B 62.9(3) no
C7B C17B C18B N19B 38.1(3) no
N19B C20B C21B C22B -125.5(3) no
N19B C20B C21B C14B 53.8(3) no
C14B C21B C22B C23B -4.9(5) no
C20B C21B C22B C23B 174.3(3) no
C21B C22B C23B O24B -60.0(4) no
S1C C1C C2C C3C -176.5(3) no
C6C C1C C2C C3C 1.3(5) no
C2C C1C C6C C5C -1.2(5) no
S1C C1C C6C C5C 176.7(2) no
C1C C2C C3C C4C 0.7(5) no
C2C C3C C4C C5C -2.7(5) no
C2C C3C C4C C41C 178.2(3) no
C3C C4C C5C C6C 2.9(5) no
C41C C4C C5C C6C -178.0(3) no
C4C C5C C6C C1C -1.0(5) no
S1D C1D C2D C3D 178.6(3) no
C6D C1D C2D C3D 0.6(5) no
S1D C1D C6D C5D -179.0(3) no
C2D C1D C6D C5D -1.1(5) no
C1D C2D C3D C4D 0.3(5) no
C2D C3D C4D C5D -0.7(5) no
C2D C3D C4D C41D 179.9(3) no
C3D C4D C5D C6D 0.2(5) no
C41D C4D C5D C6D 179.6(3) no
C4D C5D C6D C1D 0.6(5) no
